data_4301254
loop_
_publ_author_name
'Richard D. Adams'
'Michael B. Hall'
'William C. Pearl'
'Xinzheng Yang'

_publ_section_title
;
Transformations and Reactions of Re2(CO)8(\m-SbPh2)(\m-H) Induced by the
Addition of a Platinum(tri-t-butylphosphine) Group
;
_journal_name_full 'Inorganic Chemistry'
_journal_page_first 652
_journal_page_last 662
_journal_paper_doi 10.1021/ic801876s
_journal_volume 48
_journal_year 2009
_chemical_formula_sum 'C58 H78 O10 P2 Pt2 Re2 Sb2'
_chemical_formula_weight 2003.22
_chemical_name_systematic
; 
 ? 
;
_space_group_IT_number 14
_symmetry_cell_setting monoclinic
_symmetry_space_group_name_Hall '-P 2ybc'
_symmetry_space_group_name_H-M 'P 1 21/c 1'
_atom_sites_solution_hydrogens geom
_atom_sites_solution_primary direct
_atom_sites_solution_secondary difmap
_audit_creation_method SHELXL-97
_cell_angle_alpha 90.00
_cell_angle_beta 103.2800(10)
_cell_angle_gamma 90.00
_cell_formula_units_Z 4
_cell_length_a 17.5394(10)
_cell_length_b 14.4863(8)
_cell_length_c 26.5084(15)
_cell_measurement_reflns_used 9536
_cell_measurement_temperature 453(2)
_cell_measurement_theta_max 24.07
_cell_measurement_theta_min 2.24
_cell_volume 6555.2(6)
_computing_cell_refinement 'SAINT+  V6.45 (Bruker, 2003)'
_computing_data_collection 'SMART V5.632 (Bruker, 2005)'
_computing_data_reduction 'SAINT+  V6.45'
_computing_molecular_graphics 'SHELXTL V6.1 (Sheldrick, 2000)'
_computing_publication_material 'SHELXTL V6.1'
_computing_structure_refinement 'SHELXL-97 (Sheldrick, 1997)'
_computing_structure_solution 'SHELXS-97 (Sheldrick, 1990)'
_diffrn_ambient_temperature 100(2)
_diffrn_measured_fraction_theta_full 1.000
_diffrn_measured_fraction_theta_max 1.000
_diffrn_measurement_device_type 'Bruker SMART APEX CCD diffractometer'
_diffrn_measurement_method 'omega scans'
_diffrn_radiation_monochromator graphite
_diffrn_radiation_source 'fine-focus sealed tube'
_diffrn_radiation_type MoK\a
_diffrn_radiation_wavelength 0.71073
_diffrn_reflns_av_R_equivalents 0.0740
_diffrn_reflns_av_sigmaI/netI 0.0496
_diffrn_reflns_limit_h_max 21
_diffrn_reflns_limit_h_min -21
_diffrn_reflns_limit_k_max 18
_diffrn_reflns_limit_k_min -18
_diffrn_reflns_limit_l_max 33
_diffrn_reflns_limit_l_min -33
_diffrn_reflns_number 77119
_diffrn_reflns_theta_full 26.37
_diffrn_reflns_theta_max 26.37
_diffrn_reflns_theta_min 1.58
_diffrn_standards_decay_% <1
_exptl_absorpt_coefficient_mu 8.842
_exptl_absorpt_correction_T_max 1.000
_exptl_absorpt_correction_T_min 0.533
_exptl_absorpt_correction_type multi-scan
_exptl_absorpt_process_details '(SADABS, Bruker, 1997)'
_exptl_crystal_colour Brown
_exptl_crystal_density_diffrn 2.030
_exptl_crystal_density_method 'not measured'
_exptl_crystal_description Plate
_exptl_crystal_F_000 3776
_exptl_crystal_size_max 0.60
_exptl_crystal_size_mid 0.3
_exptl_crystal_size_min 0.06
_refine_diff_density_max 2.559
_refine_diff_density_min -1.485
_refine_diff_density_rms 0.218
_refine_ls_extinction_method none
_refine_ls_goodness_of_fit_ref 1.045
_refine_ls_hydrogen_treatment constr
_refine_ls_matrix_type full
_refine_ls_number_parameters 637
_refine_ls_number_reflns 13413
_refine_ls_number_restraints 72
_refine_ls_restrained_S_all 1.048
_refine_ls_R_factor_all 0.0594
_refine_ls_R_factor_gt 0.0421
_refine_ls_shift/su_max 0.001
_refine_ls_shift/su_mean 0.000
_refine_ls_structure_factor_coef Fsqd
_refine_ls_weighting_details
; calc 
 [0.00000+1.00000exp(1.00(sin\q/\l)^2^)]/ 
   [\s^2^(Fo^2^)+0.0000+49.5427*P+(0.0619P)^2^+0.0000sin\q/\l] 
 where P = 0.33333Fo^2^ + 0.66667Fc^2^ 
;
_refine_ls_weighting_scheme calc
_refine_ls_wR_factor_gt 0.1020
_refine_ls_wR_factor_ref 0.1131
_reflns_number_gt 10603
_reflns_number_total 13413
_reflns_threshold_expression >2sigma(I)
_cod_data_source_file ic801876s_si_001_5.cif
_cod_data_source_block cisComp6
_cod_depositor_comments
;
The following automatic conversions were performed:
'_symmetry_cell_setting' value 'Monoclinic' changed to 'monoclinic'
according to '/home/saulius/struct/CIF-dictionaries/cif_core.dic'
dictionary named 'cif_core.dic' version 2.4.1 from
2010-06-29.

'_exptl_absorpt_correction_type' value 'Multi-scan' changed
to 'multi-scan' according to
'/home/saulius/struct/CIF-dictionaries/cif_core.dic' dictionary named
'cif_core.dic' version 2.4.1 from 2010-06-29.

Automatic conversion script
Id: cif_fix_enum 1527 2010-12-29 10:47:43Z saulius 
;
_cod_original_sg_symbol_H-M 'P 21/c'
_cod_database_code 4301254

loop_
_symmetry_equiv_pos_as_xyz
'x, y, z'
'-x, y+1/2, -z+1/2'
'-x, -y, -z'
'x, -y-1/2, z-1/2'

loop_
_atom_site_label
_atom_site_type_symbol
_atom_site_fract_x
_atom_site_fract_y
_atom_site_fract_z
_atom_site_U_iso_or_equiv
_atom_site_adp_type
_atom_site_occupancy
_atom_site_symmetry_multiplicity
_atom_site_calc_flag
_atom_site_refinement_flags
_atom_site_disorder_assembly
_atom_site_disorder_group
C1 C 0.0769(7) 0.3657(9) 0.3876(6) 0.060(4) Uani 1 1 d D . .
C2 C 0.4035(7) 0.8747(8) 0.3348(5) 0.051(3) Uani 1 1 d D . .
C11 C 0.1803(6) 0.7077(6) 0.4500(4) 0.033(2) Uani 1 1 d . . .
C12 C 0.1287(6) 0.7927(7) 0.3482(4) 0.032(2) Uani 1 1 d . . .
C13 C 0.1612(5) 0.6143(7) 0.3080(4) 0.0287(19) Uani 1 1 d . . .
C14 C 0.0566(6) 0.6279(7) 0.3738(3) 0.032(2) Uani 1 1 d . . .
C15 C 0.2022(5) 0.4788(6) 0.4875(3) 0.0262(19) Uani 1 1 d . . .
C16 C 0.2523(6) 0.4259(9) 0.5252(4) 0.044(3) Uani 1 1 d . . .
H16 H 0.2996 0.4048 0.5193 0.053 Uiso 1 1 calc R . .
C17 C 0.2319(7) 0.4049(11) 0.5710(5) 0.065(4) Uani 1 1 d . . .
H17 H 0.2667 0.3721 0.5964 0.079 Uiso 1 1 calc R . .
C18 C 0.1602(8) 0.4319(11) 0.5798(5) 0.068(4) Uani 1 1 d . . .
H18 H 0.1463 0.4147 0.6103 0.082 Uiso 1 1 calc R . .
C19 C 0.1104(6) 0.4832(9) 0.5441(4) 0.043(3) Uani 1 1 d . . .
H19 H 0.0627 0.5023 0.5502 0.051 Uiso 1 1 calc R . .
C20 C 0.1310(6) 0.5074(7) 0.4981(3) 0.030(2) Uani 1 1 d . . .
H20 H 0.0968 0.5432 0.4739 0.036 Uiso 1 1 calc R . .
C21 C 0.3886(5) 0.5855(6) 0.4922(3) 0.0256(18) Uani 1 1 d . . .
C22 C 0.4913(5) 0.5757(6) 0.4216(3) 0.029(2) Uani 1 1 d . . .
C23 C 0.3655(5) 0.4968(6) 0.3489(4) 0.0279(19) Uani 1 1 d . . .
C24 C 0.4124(5) 0.4100(6) 0.4450(3) 0.0268(19) Uani 1 1 d . . .
C25 C 0.3594(6) 0.8061(6) 0.4435(3) 0.0264(19) Uani 1 1 d . A .
C26 C 0.4363(6) 0.8032(7) 0.4723(4) 0.038(2) Uani 1 1 d . . .
H26 H 0.4693 0.7558 0.4671 0.046 Uiso 1 1 calc R . .
C27 C 0.4639(7) 0.8708(8) 0.5089(4) 0.044(3) Uani 1 1 d . . .
H27 H 0.5161 0.8702 0.5269 0.053 Uiso 1 1 calc R . .
C28 C 0.4143(8) 0.9392(7) 0.5190(4) 0.049(3) Uani 1 1 d . . .
H28 H 0.4325 0.9828 0.5447 0.059 Uiso 1 1 calc R . .
C29 C 0.3380(7) 0.9426(7) 0.4907(4) 0.039(2) Uani 1 1 d . . .
H29 H 0.3049 0.9891 0.4972 0.047 Uiso 1 1 calc R . .
C30 C 0.3098(6) 0.8768(7) 0.4526(3) 0.035(2) Uani 1 1 d . . .
H30 H 0.2583 0.8798 0.4334 0.042 Uiso 1 1 calc R . .
C31 C 0.2410(7) 0.1454(8) 0.3483(5) 0.056(3) Uani 1 1 d D . .
C32 C 0.2522(10) 0.1532(11) 0.4067(6) 0.086(5) Uani 1 1 d D . .
H32A H 0.2985 0.1201 0.4235 0.129 Uiso 1 1 calc R . .
H32B H 0.2076 0.1275 0.4169 0.129 Uiso 1 1 calc R . .
H32C H 0.2577 0.2171 0.4167 0.129 Uiso 1 1 calc R . .
C33 C 0.3190(8) 0.1836(10) 0.3403(8) 0.109(8) Uani 1 1 d D . .
H33A H 0.3270 0.2448 0.3545 0.163 Uiso 1 1 calc R . .
H33B H 0.3177 0.1856 0.3039 0.163 Uiso 1 1 calc R . .
H33C H 0.3611 0.1444 0.3575 0.163 Uiso 1 1 calc R . .
C34 C 0.2362(8) 0.0442(8) 0.3292(6) 0.076(5) Uani 1 1 d D . .
H34A H 0.2814 0.0109 0.3475 0.114 Uiso 1 1 calc R . .
H34B H 0.2344 0.0431 0.2927 0.114 Uiso 1 1 calc R . .
H34C H 0.1897 0.0159 0.3354 0.114 Uiso 1 1 calc R . .
C35 C 0.1689(8) 0.2513(8) 0.2465(4) 0.063(4) Uani 1 1 d D . .
C36 C 0.2244(12) 0.3259(11) 0.2453(6) 0.115(8) Uani 1 1 d D . .
H36A H 0.2739 0.3112 0.2681 0.172 Uiso 1 1 calc R . .
H36B H 0.2046 0.3823 0.2565 0.172 Uiso 1 1 calc R . .
H36C H 0.2312 0.3332 0.2106 0.172 Uiso 1 1 calc R . .
C37 C 0.0858(9) 0.2918(10) 0.2154(5) 0.077(5) Uani 1 1 d D . .
H37A H 0.0772 0.3511 0.2293 0.116 Uiso 1 1 calc R . .
H37B H 0.0447 0.2504 0.2190 0.116 Uiso 1 1 calc R . .
H37C H 0.0861 0.2981 0.1794 0.116 Uiso 1 1 calc R . .
C38 C 0.1838(9) 0.1693(9) 0.2142(5) 0.070(4) Uani 1 1 d D . .
H38A H 0.1827 0.1894 0.1796 0.105 Uiso 1 1 calc R . .
H38B H 0.1439 0.1235 0.2134 0.105 Uiso 1 1 calc R . .
H38C H 0.2341 0.1431 0.2293 0.105 Uiso 1 1 calc R . .
C39 C 0.0605(6) 0.1592(7) 0.3085(5) 0.053(3) Uani 1 1 d D . .
C40 C 0.0612(9) 0.1188(10) 0.3646(5) 0.073(4) Uani 1 1 d D . .
H40A H 0.0710 0.1679 0.3896 0.110 Uiso 1 1 calc R . .
H40B H 0.1016 0.0730 0.3737 0.110 Uiso 1 1 calc R . .
H40C H 0.0113 0.0913 0.3643 0.110 Uiso 1 1 calc R . .
C41 C -0.0085(8) 0.2248(10) 0.2948(8) 0.096(6) Uani 1 1 d D . .
H41A H -0.0133 0.2474 0.2601 0.143 Uiso 1 1 calc R . .
H41B H -0.0003 0.2757 0.3186 0.143 Uiso 1 1 calc R . .
H41C H -0.0556 0.1927 0.2969 0.143 Uiso 1 1 calc R . .
C42 C 0.0475(7) 0.0774(7) 0.2701(4) 0.044(3) Uani 1 1 d D . .
H42A H -0.0026 0.0498 0.2690 0.066 Uiso 1 1 calc R . .
H42B H 0.0880 0.0323 0.2811 0.066 Uiso 1 1 calc R . .
H42C H 0.0490 0.0993 0.2361 0.066 Uiso 1 1 calc R . .
C43 C 0.2632(8) 0.7802(13) 0.1721(7) 0.068(7) Uiso 0.559(10) 1 d PD A 1
C44 C 0.2548(16) 0.8209(18) 0.1179(9) 0.072(7) Uiso 0.559(10) 1 d PD A 1
H44A H 0.2074 0.7984 0.0955 0.108 Uiso 0.559(10) 1 calc PR A 1
H44B H 0.2988 0.8029 0.1044 0.108 Uiso 0.559(10) 1 calc PR A 1
H44C H 0.2527 0.8870 0.1197 0.108 Uiso 0.559(10) 1 calc PR A 1
C45 C 0.2094(17) 0.8342(19) 0.1989(11) 0.085(9) Uiso 0.559(10) 1 d PD A 1
H45A H 0.2399 0.8764 0.2234 0.127 Uiso 0.559(10) 1 calc PR A 1
H45B H 0.1823 0.7922 0.2166 0.127 Uiso 0.559(10) 1 calc PR A 1
H45C H 0.1720 0.8681 0.1735 0.127 Uiso 0.559(10) 1 calc PR A 1
C46 C 0.2288(13) 0.6795(14) 0.1665(9) 0.047(7) Uiso 0.559(10) 1 d PD A 1
H46A H 0.2092 0.6645 0.1965 0.071 Uiso 0.559(10) 1 calc PR A 1
H46B H 0.2692 0.6365 0.1635 0.071 Uiso 0.559(10) 1 calc PR A 1
H46C H 0.1868 0.6759 0.1360 0.071 Uiso 0.559(10) 1 calc PR A 1
C47 C 0.4118(9) 0.9036(9) 0.2078(7) 0.043(5) Uiso 0.559(10) 1 d PD A 1
C48 C 0.4272(14) 0.9238(18) 0.1562(8) 0.068(7) Uiso 0.559(10) 1 d PD A 1
H48A H 0.4598 0.9776 0.1585 0.102 Uiso 0.559(10) 1 calc PR A 1
H48B H 0.3785 0.9347 0.1317 0.102 Uiso 0.559(10) 1 calc PR A 1
H48C H 0.4533 0.8721 0.1450 0.102 Uiso 0.559(10) 1 calc PR A 1
C49 C 0.3583(17) 0.987(2) 0.2197(12) 0.082(9) Uiso 0.559(10) 1 d PD A 1
H49A H 0.3880 1.0429 0.2238 0.122 Uiso 0.559(10) 1 calc PR A 1
H49B H 0.3416 0.9738 0.2510 0.122 Uiso 0.559(10) 1 calc PR A 1
H49C H 0.3133 0.9931 0.1914 0.122 Uiso 0.559(10) 1 calc PR A 1
C50 C 0.4886(12) 0.9183(17) 0.2486(8) 0.061(6) Uiso 0.559(10) 1 d PD A 1
H50A H 0.5318 0.9179 0.2319 0.092 Uiso 0.559(10) 1 calc PR A 1
H50B H 0.4952 0.8696 0.2737 0.092 Uiso 0.559(10) 1 calc PR A 1
H50C H 0.4869 0.9766 0.2655 0.092 Uiso 0.559(10) 1 calc PR A 1
C51 C 0.4333(11) 0.6959(12) 0.2004(9) 0.066(7) Uiso 0.559(10) 1 d PD A 1
C52 C 0.428(2) 0.690(3) 0.1402(10) 0.122(14) Uiso 0.559(10) 1 d PD A 1
H52A H 0.4380 0.7497 0.1275 0.183 Uiso 0.559(10) 1 calc PR A 1
H52B H 0.3760 0.6703 0.1229 0.183 Uiso 0.559(10) 1 calc PR A 1
H52C H 0.4655 0.6465 0.1337 0.183 Uiso 0.559(10) 1 calc PR A 1
C53 C 0.5168(17) 0.723(3) 0.2280(14) 0.123(15) Uiso 0.559(10) 1 d PD A 1
H53A H 0.5267 0.7038 0.2636 0.184 Uiso 0.559(10) 1 calc PR A 1
H53B H 0.5229 0.7884 0.2262 0.184 Uiso 0.559(10) 1 calc PR A 1
H53C H 0.5533 0.6928 0.2114 0.184 Uiso 0.559(10) 1 calc PR A 1
C54 C 0.419(2) 0.5981(19) 0.2199(13) 0.119(13) Uiso 0.559(10) 1 d PD A 1
H54A H 0.4655 0.5613 0.2222 0.178 Uiso 0.559(10) 1 calc PR A 1
H54B H 0.3761 0.5698 0.1960 0.178 Uiso 0.559(10) 1 calc PR A 1
H54C H 0.4076 0.6024 0.2534 0.178 Uiso 0.559(10) 1 calc PR A 1
C55 C 0.3114(14) 0.6781(12) 0.1714(9) 0.072(9) Uiso 0.441(10) 1 d PD A 2
C56 C 0.3222(16) 0.6662(18) 0.1150(9) 0.050(7) Uiso 0.441(10) 1 d PD A 2
H56A H 0.3767 0.6721 0.1149 0.075 Uiso 0.441(10) 1 calc PR A 2
H56B H 0.2928 0.7129 0.0932 0.075 Uiso 0.441(10) 1 calc PR A 2
H56C H 0.3038 0.6063 0.1022 0.075 Uiso 0.441(10) 1 calc PR A 2
C57 C 0.3355(16) 0.5818(16) 0.1940(10) 0.052(7) Uiso 0.441(10) 1 d PD A 2
H57A H 0.2986 0.5609 0.2132 0.078 Uiso 0.441(10) 1 calc PR A 2
H57B H 0.3868 0.5849 0.2166 0.078 Uiso 0.441(10) 1 calc PR A 2
H57C H 0.3362 0.5393 0.1663 0.078 Uiso 0.441(10) 1 calc PR A 2
C46A C 0.221(2) 0.683(5) 0.168(2) 0.18(4) Uiso 0.441(10) 1 d PD A 2
H46D H 0.1970 0.6262 0.1549 0.277 Uiso 0.441(10) 1 calc PR A 2
H46E H 0.1988 0.7329 0.1455 0.277 Uiso 0.441(10) 1 calc PR A 2
H46F H 0.2124 0.6942 0.2021 0.277 Uiso 0.441(10) 1 calc PR A 2
C58 C 0.3010(11) 0.8836(12) 0.1800(8) 0.060(8) Uiso 0.441(10) 1 d PD A 2
C59 C 0.2778(18) 0.883(2) 0.1229(9) 0.070(9) Uiso 0.441(10) 1 d PD A 2
H59A H 0.2941 0.9401 0.1099 0.104 Uiso 0.441(10) 1 calc PR A 2
H59B H 0.2219 0.8776 0.1120 0.104 Uiso 0.441(10) 1 calc PR A 2
H59C H 0.3022 0.8323 0.1098 0.104 Uiso 0.441(10) 1 calc PR A 2
C45A C 0.2234(13) 0.892(2) 0.2007(10) 0.052(7) Uiso 0.441(10) 1 d PD A 2
H45D H 0.1788 0.8938 0.1719 0.078 Uiso 0.441(10) 1 calc PR A 2
H45E H 0.2253 0.9470 0.2209 0.078 Uiso 0.441(10) 1 calc PR A 2
H45F H 0.2192 0.8390 0.2219 0.078 Uiso 0.441(10) 1 calc PR A 2
C49A C 0.3475(16) 0.9701(18) 0.2006(12) 0.053(8) Uiso 0.441(10) 1 d PD A 2
H49D H 0.3812 0.9863 0.1782 0.080 Uiso 0.441(10) 1 calc PR A 2
H49E H 0.3785 0.9583 0.2348 0.080 Uiso 0.441(10) 1 calc PR A 2
H49F H 0.3120 1.0200 0.2018 0.080 Uiso 0.441(10) 1 calc PR A 2
C53A C 0.4622(11) 0.7841(14) 0.2033(8) 0.049(7) Uiso 0.441(10) 1 d PD A 2
C62 C 0.5111(16) 0.8512(17) 0.2458(9) 0.051(7) Uiso 0.441(10) 1 d PD A 2
H62A H 0.4970 0.8408 0.2783 0.077 Uiso 0.441(10) 1 calc PR A 2
H62B H 0.4999 0.9141 0.2353 0.077 Uiso 0.441(10) 1 calc PR A 2
H62C H 0.5660 0.8394 0.2498 0.077 Uiso 0.441(10) 1 calc PR A 2
C60 C 0.4989(19) 0.6888(16) 0.2123(13) 0.061(8) Uiso 0.441(10) 1 d PD A 2
H60A H 0.4720 0.6474 0.1859 0.092 Uiso 0.441(10) 1 calc PR A 2
H60B H 0.4947 0.6665 0.2457 0.092 Uiso 0.441(10) 1 calc PR A 2
H60C H 0.5531 0.6923 0.2111 0.092 Uiso 0.441(10) 1 calc PR A 2
C61 C 0.4722(19) 0.817(2) 0.1497(9) 0.069(9) Uiso 0.441(10) 1 d PD A 2
H61A H 0.5267 0.8157 0.1490 0.103 Uiso 0.441(10) 1 calc PR A 2
H61B H 0.4526 0.8788 0.1434 0.103 Uiso 0.441(10) 1 calc PR A 2
H61C H 0.4435 0.7767 0.1232 0.103 Uiso 0.441(10) 1 calc PR A 2
C1S C -0.0048(10) 0.7663(15) 0.4929(7) 0.093(5) Uani 1 1 d . . .
H1S H -0.0305 0.7121 0.4978 0.112 Uiso 1 1 calc R . .
C2S C -0.0177(11) 0.8042(16) 0.4449(6) 0.093(6) Uani 1 1 d . . .
H2S H -0.0517 0.7750 0.4174 0.112 Uiso 1 1 calc R . .
C3S C 0.0174(14) 0.8826(15) 0.4360(9) 0.106(7) Uani 1 1 d . . .
H3S H 0.0070 0.9083 0.4030 0.127 Uiso 1 1 calc R . .
C4S C 0.0683(13) 0.9243(15) 0.4758(8) 0.099(6) Uani 1 1 d . . .
H4S H 0.0919 0.9792 0.4694 0.119 Uiso 1 1 calc R . .
C5S C 0.0860(11) 0.8892(12) 0.5242(8) 0.086(5) Uani 1 1 d . . .
H5S H 0.1230 0.9172 0.5505 0.103 Uiso 1 1 calc R . .
C6S C 0.0449(10) 0.8060(13) 0.5336(6) 0.081(5) Uani 1 1 d . . .
H6S H 0.0526 0.7810 0.5667 0.097 Uiso 1 1 calc R . .
C7S C 0.2453(11) 0.1735(13) 0.5382(7) 0.153(10) Uiso 1 1 d G . .
H7S H 0.2109 0.1938 0.5081 0.184 Uiso 1 1 calc R . .
C8S C 0.3226(11) 0.1964(11) 0.5475(7) 0.135(8) Uiso 1 1 d G . .
H8S H 0.3410 0.2325 0.5238 0.162 Uiso 1 1 calc R . .
C9S C 0.3729(9) 0.1666(12) 0.5915(7) 0.127(8) Uiso 1 1 d G . .
H9S H 0.4257 0.1823 0.5978 0.153 Uiso 1 1 calc R . .
C10S C 0.3460(11) 0.1138(12) 0.6262(6) 0.160(11) Uiso 1 1 d G . .
H10S H 0.3804 0.0934 0.6562 0.192 Uiso 1 1 calc R . .
C11S C 0.2688(12) 0.0908(12) 0.6169(7) 0.155(10) Uiso 1 1 d G . .
H11S H 0.2504 0.0548 0.6406 0.186 Uiso 1 1 calc R . .
C12S C 0.2184(10) 0.1207(12) 0.5729(8) 0.148(9) Uiso 1 1 d G . .
H12S H 0.1657 0.1050 0.5665 0.178 Uiso 1 1 calc R . .
O1 O 0.0219(7) 0.3769(8) 0.4043(5) 0.088(3) Uiso 1 1 d . . .
O2 O 0.4322(5) 0.9357(6) 0.3591(4) 0.068(3) Uani 1 1 d . . .
O11 O 0.1962(5) 0.7259(5) 0.4925(3) 0.0415(17) Uani 1 1 d . . .
O12 O 0.1096(5) 0.8640(5) 0.3319(3) 0.0483(19) Uani 1 1 d . . .
O13 O 0.1634(4) 0.5792(5) 0.2693(2) 0.0376(16) Uani 1 1 d . . .
O14 O -0.0065(4) 0.6000(6) 0.3721(3) 0.0439(18) Uani 1 1 d . . .
O21 O 0.3876(4) 0.6144(5) 0.5322(2) 0.0371(16) Uani 1 1 d . . .
O22 O 0.5540(4) 0.6002(6) 0.4218(3) 0.0432(18) Uani 1 1 d . . .
O23 O 0.3526(4) 0.4748(5) 0.3063(3) 0.0408(17) Uani 1 1 d . . .
O24 O 0.4256(4) 0.3356(5) 0.4576(3) 0.0394(17) Uani 1 1 d . . .
P1 P 0.15789(15) 0.22229(17) 0.31371(9) 0.0316(5) Uani 1 1 d . . .
P2 P 0.36259(19) 0.7837(2) 0.21391(11) 0.0521(8) Uani 1 1 d D . .
Pt1 Pt 0.16850(2) 0.35660(2) 0.363496(13) 0.02650(9) Uani 1 1 d D . .
H1 H 0.2518 0.3736 0.3386 0.032 Uiso 1 1 d RD . .
Pt2 Pt 0.35347(2) 0.76669(3) 0.300509(14) 0.03075(10) Uani 1 1 d D A .
H2 H 0.3349 0.6473 0.2935 0.037 Uiso 1 1 d RD . .
Re1 Re 0.16058(2) 0.67004(2) 0.375505(13) 0.02305(9) Uani 1 1 d . A .
Re2 Re 0.385797(19) 0.53599(2) 0.421740(12) 0.02078(9) Uani 1 1 d . A .
Sb1 Sb 0.22785(3) 0.50412(4) 0.41382(2) 0.02067(12) Uani 1 1 d . . .
Sb2 Sb 0.31908(3) 0.70378(4) 0.38426(2) 0.02157(12) Uani 1 1 d . . .

loop_
_atom_site_aniso_label
_atom_site_aniso_U_11
_atom_site_aniso_U_22
_atom_site_aniso_U_33
_atom_site_aniso_U_23
_atom_site_aniso_U_13
_atom_site_aniso_U_12
C1 0.040(7) 0.057(8) 0.090(10) -0.033(7) 0.031(7) -0.017(6)
C2 0.044(7) 0.055(7) 0.061(8) 0.029(6) 0.026(6) 0.009(6)
C11 0.043(6) 0.027(5) 0.034(6) 0.001(4) 0.017(4) -0.002(4)
C12 0.031(5) 0.040(6) 0.024(5) 0.010(4) 0.004(4) 0.000(4)
C13 0.022(4) 0.037(5) 0.026(5) 0.007(4) 0.004(4) 0.000(4)
C14 0.035(5) 0.042(6) 0.020(4) 0.009(4) 0.007(4) 0.010(4)
C15 0.032(5) 0.038(5) 0.012(4) 0.007(3) 0.009(3) 0.005(4)
C16 0.032(5) 0.075(8) 0.027(5) 0.018(5) 0.011(4) 0.009(5)
C17 0.043(7) 0.119(12) 0.036(6) 0.049(7) 0.013(5) 0.026(7)
C18 0.057(8) 0.121(12) 0.033(6) 0.044(7) 0.021(6) 0.014(8)
C19 0.027(5) 0.085(8) 0.017(4) 0.015(5) 0.008(4) 0.003(5)
C20 0.031(5) 0.043(5) 0.016(4) 0.010(4) 0.003(4) 0.003(4)
C21 0.023(4) 0.030(5) 0.024(5) -0.001(4) 0.006(4) -0.004(4)
C22 0.030(5) 0.032(5) 0.023(4) 0.009(4) 0.001(4) 0.001(4)
C23 0.025(5) 0.027(5) 0.035(5) 0.002(4) 0.012(4) 0.000(4)
C24 0.023(4) 0.035(5) 0.020(4) 0.000(4) 0.001(3) -0.001(4)
C25 0.041(5) 0.025(4) 0.014(4) -0.003(3) 0.007(4) -0.005(4)
C26 0.038(6) 0.040(6) 0.033(5) -0.009(4) -0.003(4) -0.007(4)
C27 0.050(7) 0.044(6) 0.028(5) -0.007(4) -0.011(5) -0.003(5)
C28 0.083(9) 0.033(6) 0.027(5) -0.006(4) 0.004(6) -0.007(6)
C29 0.050(6) 0.042(6) 0.026(5) -0.004(4) 0.009(4) 0.005(5)
C30 0.051(6) 0.033(5) 0.016(4) -0.003(4) -0.002(4) 0.008(4)
C31 0.045(7) 0.064(8) 0.053(7) -0.003(6) 0.002(6) 0.028(6)
C32 0.083(11) 0.068(10) 0.089(12) 0.021(9) -0.015(9) -0.004(8)
C33 0.036(8) 0.058(9) 0.21(2) -0.025(12) -0.017(10) 0.007(7)
C34 0.052(8) 0.044(7) 0.112(13) -0.001(8) -0.021(8) 0.002(6)
C35 0.099(11) 0.055(8) 0.032(6) -0.013(5) 0.010(7) -0.008(7)
C36 0.22(2) 0.097(13) 0.045(8) -0.024(8) 0.064(12) -0.093(14)
C37 0.124(14) 0.068(9) 0.029(6) 0.004(6) -0.005(7) -0.017(9)
C38 0.098(11) 0.077(10) 0.043(7) -0.019(7) 0.033(8) -0.019(8)
C39 0.029(6) 0.041(6) 0.077(9) -0.027(6) -0.010(5) -0.013(5)
C40 0.082(10) 0.075(10) 0.067(9) -0.022(8) 0.028(8) -0.037(8)
C41 0.044(8) 0.063(9) 0.159(18) -0.043(10) -0.020(9) -0.008(7)
C42 0.045(6) 0.042(6) 0.040(6) -0.008(5) -0.003(5) -0.012(5)
C1S 0.080(12) 0.119(15) 0.077(12) -0.010(11) 0.011(10) -0.010(11)
C2S 0.100(14) 0.131(17) 0.044(9) -0.023(10) 0.005(9) 0.015(12)
C3S 0.134(19) 0.084(14) 0.112(18) 0.018(12) 0.057(15) 0.030(13)
C4S 0.115(16) 0.092(14) 0.092(14) 0.017(12) 0.024(12) 0.027(12)
C5S 0.094(13) 0.073(11) 0.093(13) 0.007(9) 0.024(10) 0.017(9)
C6S 0.089(12) 0.095(12) 0.057(9) 0.000(9) 0.013(8) 0.014(10)
O2 0.055(6) 0.038(5) 0.105(8) -0.007(5) 0.007(5) -0.022(4)
O11 0.060(5) 0.046(4) 0.019(3) -0.006(3) 0.010(3) -0.001(4)
O12 0.056(5) 0.031(4) 0.054(5) 0.015(3) 0.005(4) 0.011(3)
O13 0.041(4) 0.052(4) 0.017(3) -0.005(3) 0.002(3) -0.002(3)
O14 0.029(4) 0.069(5) 0.035(4) 0.020(4) 0.009(3) -0.002(3)
O21 0.048(4) 0.051(4) 0.015(3) -0.002(3) 0.011(3) -0.004(3)
O22 0.032(4) 0.063(5) 0.034(4) 0.009(3) 0.008(3) -0.005(4)
O23 0.050(4) 0.051(4) 0.023(4) -0.014(3) 0.011(3) -0.012(3)
O24 0.047(4) 0.032(4) 0.035(4) 0.000(3) -0.001(3) 0.005(3)
P1 0.0349(13) 0.0305(13) 0.0248(12) -0.0026(10) -0.0026(10) -0.0057(10)
P2 0.0559(19) 0.077(2) 0.0316(15) 0.0250(15) 0.0272(14) 0.0094(16)
Pt1 0.02904(19) 0.02792(18) 0.02008(17) 0.00038(13) 0.00056(13) -0.00437(14)
Pt2 0.0330(2) 0.0394(2) 0.02299(18) 0.01127(15) 0.01290(15) 0.00152(15)
Re1 0.02530(18) 0.02761(18) 0.01676(16) 0.00358(13) 0.00588(13) 0.00063(14)
Re2 0.02257(17) 0.02765(18) 0.01196(15) 0.00040(12) 0.00366(12) -0.00110(13)
Sb1 0.0231(3) 0.0257(3) 0.0130(2) 0.0018(2) 0.0037(2) -0.0018(2)
Sb2 0.0259(3) 0.0263(3) 0.0127(2) -0.0001(2) 0.0047(2) -0.0033(2)

loop_
_atom_type_symbol
_atom_type_description
_atom_type_scat_dispersion_real
_atom_type_scat_dispersion_imag
_atom_type_scat_source
C C 0.0033 0.0016 'International Tables Vol C Tables 4.2.6.8 and 6.1.1.4'
H H 0.0000 0.0000 'International Tables Vol C Tables 4.2.6.8 and 6.1.1.4'
O O 0.0106 0.0060 'International Tables Vol C Tables 4.2.6.8 and 6.1.1.4'
P P 0.1023 0.0942 'International Tables Vol C Tables 4.2.6.8 and 6.1.1.4'
Sb Sb -0.5866 1.5461 'International Tables Vol C Tables 4.2.6.8 and 6.1.1.4'
Re Re -1.0185 7.2310 'International Tables Vol C Tables 4.2.6.8 and 6.1.1.4'
Pt Pt -1.7033 8.3905 'International Tables Vol C Tables 4.2.6.8 and 6.1.1.4'

loop_
_geom_angle_atom_site_label_1
_geom_angle_atom_site_label_2
_geom_angle_atom_site_label_3
_geom_angle
_geom_angle_site_symmetry_1
_geom_angle_site_symmetry_3
_geom_angle_publ_flag
O1 C1 Pt1 175.4(11) . . ?
O2 C2 Pt2 173.9(11) . . ?
O11 C11 Re1 175.3(9) . . ?
O12 C12 Re1 179.4(10) . . ?
O13 C13 Re1 177.5(8) . . ?
O14 C14 Re1 178.1(9) . . ?
C16 C15 C20 117.4(8) . . ?
C16 C15 Sb1 121.2(7) . . ?
C20 C15 Sb1 121.1(6) . . ?
C17 C16 C15 120.2(10) . . ?
C17 C16 H16 119.9 . . ?
C15 C16 H16 119.9 . . ?
C16 C17 C18 121.0(10) . . ?
C16 C17 H17 119.5 . . ?
C18 C17 H17 119.5 . . ?
C19 C18 C17 120.1(10) . . ?
C19 C18 H18 120.0 . . ?
C17 C18 H18 120.0 . . ?
C18 C19 C20 119.6(10) . . ?
C18 C19 H19 120.2 . . ?
C20 C19 H19 120.2 . . ?
C19 C20 C15 121.5(8) . . ?
C19 C20 H20 119.2 . . ?
C15 C20 H20 119.2 . . ?
O21 C21 Re2 177.8(8) . . ?
O22 C22 Re2 179.2(10) . . ?
O23 C23 Re2 178.9(9) . . ?
O24 C24 Re2 177.7(8) . . ?
C26 C25 C30 119.3(8) . . ?
C26 C25 Sb2 119.7(7) . . ?
C30 C25 Sb2 121.0(7) . . ?
C27 C26 C25 120.2(10) . . ?
C27 C26 H26 119.9 . . ?
C25 C26 H26 119.9 . . ?
C28 C27 C26 120.5(10) . . ?
C28 C27 H27 119.8 . . ?
C26 C27 H27 119.8 . . ?
C29 C28 C27 119.7(10) . . ?
C29 C28 H28 120.1 . . ?
C27 C28 H28 120.1 . . ?
C28 C29 C30 120.6(10) . . ?
C28 C29 H29 119.7 . . ?
C30 C29 H29 119.7 . . ?
C29 C30 C25 119.6(9) . . ?
C29 C30 H30 120.2 . . ?
C25 C30 H30 120.2 . . ?
C32 C31 C33 101.7(12) . . ?
C32 C31 C34 112.9(11) . . ?
C33 C31 C34 106.3(10) . . ?
C32 C31 P1 110.7(9) . . ?
C33 C31 P1 109.4(9) . . ?
C34 C31 P1 114.9(8) . . ?
C31 C32 H32A 109.5 . . ?
C31 C32 H32B 109.5 . . ?
H32A C32 H32B 109.5 . . ?
C31 C32 H32C 109.5 . . ?
H32A C32 H32C 109.5 . . ?
H32B C32 H32C 109.5 . . ?
C31 C33 H33A 109.5 . . ?
C31 C33 H33B 109.5 . . ?
H33A C33 H33B 109.5 . . ?
C31 C33 H33C 109.5 . . ?
H33A C33 H33C 109.5 . . ?
H33B C33 H33C 109.5 . . ?
C31 C34 H34A 109.5 . . ?
C31 C34 H34B 109.5 . . ?
H34A C34 H34B 109.5 . . ?
C31 C34 H34C 109.5 . . ?
H34A C34 H34C 109.5 . . ?
H34B C34 H34C 109.5 . . ?
C36 C35 C38 111.3(12) . . ?
C36 C35 C37 104.3(12) . . ?
C38 C35 C37 104.4(10) . . ?
C36 C35 P1 113.6(8) . . ?
C38 C35 P1 115.3(9) . . ?
C37 C35 P1 106.8(9) . . ?
C35 C36 H36A 109.5 . . ?
C35 C36 H36B 109.5 . . ?
H36A C36 H36B 109.5 . . ?
C35 C36 H36C 109.5 . . ?
H36A C36 H36C 109.5 . . ?
H36B C36 H36C 109.5 . . ?
C35 C37 H37A 109.5 . . ?
C35 C37 H37B 109.5 . . ?
H37A C37 H37B 109.5 . . ?
C35 C37 H37C 109.5 . . ?
H37A C37 H37C 109.5 . . ?
H37B C37 H37C 109.5 . . ?
C35 C38 H38A 109.5 . . ?
C35 C38 H38B 109.5 . . ?
H38A C38 H38B 109.5 . . ?
C35 C38 H38C 109.5 . . ?
H38A C38 H38C 109.5 . . ?
H38B C38 H38C 109.5 . . ?
C41 C39 C42 109.5(9) . . ?
C41 C39 C40 106.7(12) . . ?
C42 C39 C40 107.6(9) . . ?
C41 C39 P1 111.6(9) . . ?
C42 C39 P1 114.1(8) . . ?
C40 C39 P1 107.0(7) . . ?
C39 C40 H40A 109.5 . . ?
C39 C40 H40B 109.5 . . ?
H40A C40 H40B 109.5 . . ?
C39 C40 H40C 109.5 . . ?
H40A C40 H40C 109.5 . . ?
H40B C40 H40C 109.5 . . ?
C39 C41 H41A 109.5 . . ?
C39 C41 H41B 109.5 . . ?
H41A C41 H41B 109.5 . . ?
C39 C41 H41C 109.5 . . ?
H41A C41 H41C 109.5 . . ?
H41B C41 H41C 109.5 . . ?
C39 C42 H42A 109.5 . . ?
C39 C42 H42B 109.5 . . ?
H42A C42 H42B 109.5 . . ?
C39 C42 H42C 109.5 . . ?
H42A C42 H42C 109.5 . . ?
H42B C42 H42C 109.5 . . ?
C45 C43 C44 107.7(16) . . ?
C45 C43 C46 104.7(16) . . ?
C44 C43 C46 108.5(15) . . ?
C45 C43 P2 108.0(16) . . ?
C44 C43 P2 115.5(15) . . ?
C46 C43 P2 111.9(13) . . ?
C43 C44 H44A 109.5 . . ?
C43 C44 H44B 109.5 . . ?
H44A C44 H44B 109.5 . . ?
C43 C44 H44C 109.5 . . ?
H44A C44 H44C 109.5 . . ?
H44B C44 H44C 109.5 . . ?
C43 C45 H45A 109.5 . . ?
C43 C45 H45B 109.5 . . ?
H45A C45 H45B 109.5 . . ?
C43 C45 H45C 109.5 . . ?
H45A C45 H45C 109.5 . . ?
H45B C45 H45C 109.5 . . ?
C43 C46 H46A 109.5 . . ?
C43 C46 H46B 109.5 . . ?
H46A C46 H46B 109.5 . . ?
C43 C46 H46C 109.5 . . ?
H46A C46 H46C 109.5 . . ?
H46B C46 H46C 109.5 . . ?
C48 C47 C50 107.8(15) . . ?
C48 C47 C49 105.8(16) . . ?
C50 C47 C49 102.5(15) . . ?
C48 C47 P2 115.2(13) . . ?
C50 C47 P2 113.3(12) . . ?
C49 C47 P2 111.1(15) . . ?
C47 C48 H48A 109.5 . . ?
C47 C48 H48B 109.5 . . ?
H48A C48 H48B 109.5 . . ?
C47 C48 H48C 109.5 . . ?
H48A C48 H48C 109.5 . . ?
H48B C48 H48C 109.5 . . ?
C47 C49 H49A 109.5 . . ?
C47 C49 H49B 109.5 . . ?
H49A C49 H49B 109.5 . . ?
C47 C49 H49C 109.5 . . ?
H49A C49 H49C 109.5 . . ?
H49B C49 H49C 109.5 . . ?
C47 C50 H50A 109.5 . . ?
C47 C50 H50B 109.5 . . ?
H50A C50 H50B 109.5 . . ?
C47 C50 H50C 109.5 . . ?
H50A C50 H50C 109.5 . . ?
H50B C50 H50C 109.5 . . ?
C53 C51 C54 106.3(19) . . ?
C53 C51 C52 109.1(19) . . ?
C54 C51 C52 108.0(18) . . ?
C53 C51 P2 110.0(19) . . ?
C54 C51 P2 113.4(18) . . ?
C52 C51 P2 109.9(18) . . ?
C51 C52 H52A 109.5 . . ?
C51 C52 H52B 109.5 . . ?
H52A C52 H52B 109.5 . . ?
C51 C52 H52C 109.5 . . ?
H52A C52 H52C 109.5 . . ?
H52B C52 H52C 109.5 . . ?
C51 C53 H53A 109.5 . . ?
C51 C53 H53B 109.5 . . ?
H53A C53 H53B 109.5 . . ?
C51 C53 H53C 109.5 . . ?
H53A C53 H53C 109.5 . . ?
H53B C53 H53C 109.5 . . ?
C51 C54 H54A 109.5 . . ?
C51 C54 H54B 109.5 . . ?
H54A C54 H54B 109.5 . . ?
C51 C54 H54C 109.5 . . ?
H54A C54 H54C 109.5 . . ?
H54B C54 H54C 109.5 . . ?
C57 C55 C56 101.0(15) . . ?
C57 C55 C46A 104(2) . . ?
C56 C55 C46A 107(2) . . ?
C57 C55 P2 115.4(16) . . ?
C56 C55 P2 119.3(16) . . ?
C46A C55 P2 108(3) . . ?
C55 C56 H56A 109.5 . . ?
C55 C56 H56B 109.5 . . ?
H56A C56 H56B 109.5 . . ?
C55 C56 H56C 109.5 . . ?
H56A C56 H56C 109.5 . . ?
H56B C56 H56C 109.5 . . ?
C55 C57 H57A 109.5 . . ?
C55 C57 H57B 109.5 . . ?
H57A C57 H57B 109.5 . . ?
C55 C57 H57C 109.5 . . ?
H57A C57 H57C 109.5 . . ?
H57B C57 H57C 109.5 . . ?
C55 C46A H46D 109.5 . . ?
C55 C46A H46E 109.5 . . ?
H46D C46A H46E 109.5 . . ?
C55 C46A H46F 109.5 . . ?
H46D C46A H46F 109.5 . . ?
H46E C46A H46F 109.5 . . ?
C59 C58 C49A 111.7(18) . . ?
C59 C58 C45A 107.4(17) . . ?
C49A C58 C45A 104.2(17) . . ?
C59 C58 P2 118.5(18) . . ?
C49A C58 P2 104.9(15) . . ?
C45A C58 P2 109.3(15) . . ?
C58 C59 H59A 109.5 . . ?
C58 C59 H59B 109.5 . . ?
H59A C59 H59B 109.5 . . ?
C58 C59 H59C 109.5 . . ?
H59A C59 H59C 109.5 . . ?
H59B C59 H59C 109.5 . . ?
C58 C45A H45D 109.5 . . ?
C58 C45A H45E 109.5 . . ?
H45D C45A H45E 109.5 . . ?
C58 C45A H45F 109.5 . . ?
H45D C45A H45F 109.5 . . ?
H45E C45A H45F 109.5 . . ?
C58 C49A H49D 109.5 . . ?
C58 C49A H49E 109.5 . . ?
H49D C49A H49E 109.5 . . ?
C58 C49A H49F 109.5 . . ?
H49D C49A H49F 109.5 . . ?
H49E C49A H49F 109.5 . . ?
C60 C53A C61 106.9(18) . . ?
C60 C53A C62 107.8(18) . . ?
C61 C53A C62 108.0(17) . . ?
C60 C53A P2 110.9(17) . . ?
C61 C53A P2 117.1(17) . . ?
C62 C53A P2 105.8(15) . . ?
C53A C62 H62A 109.5 . . ?
C53A C62 H62B 109.5 . . ?
H62A C62 H62B 109.5 . . ?
C53A C62 H62C 109.5 . . ?
H62A C62 H62C 109.5 . . ?
H62B C62 H62C 109.5 . . ?
C53A C60 H60A 109.5 . . ?
C53A C60 H60B 109.5 . . ?
H60A C60 H60B 109.5 . . ?
C53A C60 H60C 109.5 . . ?
H60A C60 H60C 109.5 . . ?
H60B C60 H60C 109.5 . . ?
C53A C61 H61A 109.5 . . ?
C53A C61 H61B 109.5 . . ?
H61A C61 H61B 109.5 . . ?
C53A C61 H61C 109.5 . . ?
H61A C61 H61C 109.5 . . ?
H61B C61 H61C 109.5 . . ?
C6S C1S C2S 121(2) . . ?
C6S C1S H1S 119.5 . . ?
C2S C1S H1S 119.5 . . ?
C3S C2S C1S 121.6(19) . . ?
C3S C2S H2S 119.2 . . ?
C1S C2S H2S 119.2 . . ?
C2S C3S C4S 119(2) . . ?
C2S C3S H3S 120.4 . . ?
C4S C3S H3S 120.4 . . ?
C5S C4S C3S 123(2) . . ?
C5S C4S H4S 118.7 . . ?
C3S C4S H4S 118.7 . . ?
C4S C5S C6S 117.4(19) . . ?
C4S C5S H5S 121.3 . . ?
C6S C5S H5S 121.3 . . ?
C1S C6S C5S 118.0(17) . . ?
C1S C6S H6S 121.0 . . ?
C5S C6S H6S 121.0 . . ?
C8S C7S C12S 120.0 . . ?
C8S C7S H7S 120.0 . . ?
C12S C7S H7S 120.0 . . ?
C7S C8S C9S 120.0 . . ?
C7S C8S H8S 120.0 . . ?
C9S C8S H8S 120.0 . . ?
C8S C9S C10S 120.0 . . ?
C8S C9S H9S 120.0 . . ?
C10S C9S H9S 120.0 . . ?
C11S C10S C9S 120.0 . . ?
C11S C10S H10S 120.0 . . ?
C9S C10S H10S 120.0 . . ?
C10S C11S C12S 120.0 . . ?
C10S C11S H11S 120.0 . . ?
C12S C11S H11S 120.0 . . ?
C11S C12S C7S 120.0 . . ?
C11S C12S H12S 120.0 . . ?
C7S C12S H12S 120.0 . . ?
C35 P1 C31 110.8(6) . . ?
C35 P1 C39 108.7(5) . . ?
C31 P1 C39 109.2(5) . . ?
C35 P1 Pt1 109.7(4) . . ?
C31 P1 Pt1 105.3(4) . . ?
C39 P1 Pt1 113.2(4) . . ?
C53A P2 C43 135.4(10) . . ?
C53A P2 C51 43.5(9) . . ?
C43 P2 C51 116.4(9) . . ?
C53A P2 C58 112.5(9) . . ?
C43 P2 C58 51.7(9) . . ?
C51 P2 C58 139.2(10) . . ?
C53A P2 C47 62.1(8) . . ?
C43 P2 C47 110.4(8) . . ?
C51 P2 C47 105.3(8) . . ?
C58 P2 C47 60.0(7) . . ?
C53A P2 C55 103.8(9) . . ?
C43 P2 C55 52.8(10) . . ?
C51 P2 C55 66.5(10) . . ?
C58 P2 C55 100.6(9) . . ?
C47 P2 C55 141.7(9) . . ?
C53A P2 Pt2 115.6(7) . . ?
C43 P2 Pt2 108.6(7) . . ?
C51 P2 Pt2 108.2(7) . . ?
C58 P2 Pt2 112.5(7) . . ?
C47 P2 Pt2 107.6(5) . . ?
C55 P2 Pt2 110.5(7) . . ?
C1 Pt1 P1 106.8(4) . . ?
C1 Pt1 Sb1 92.3(4) . . ?
P1 Pt1 Sb1 160.64(7) . . ?
C1 Pt1 H1 167.7 . . ?
P1 Pt1 H1 82.5 . . ?
Sb1 Pt1 H1 78.9 . . ?
C2 Pt2 P2 104.5(3) . . ?
C2 Pt2 Sb2 93.0(3) . . ?
P2 Pt2 Sb2 162.43(9) . . ?
C2 Pt2 H2 154.7 . . ?
P2 Pt2 H2 93.0 . . ?
Sb2 Pt2 H2 70.8 . . ?
C14 Re1 C12 95.3(4) . . ?
C14 Re1 C13 93.0(4) . . ?
C12 Re1 C13 95.6(4) . . ?
C14 Re1 C11 93.3(4) . . ?
C12 Re1 C11 95.0(4) . . ?
C13 Re1 C11 167.1(4) . . ?
C14 Re1 Sb1 93.2(3) . . ?
C12 Re1 Sb1 171.6(3) . . ?
C13 Re1 Sb1 83.5(3) . . ?
C11 Re1 Sb1 84.9(3) . . ?
C14 Re1 Sb2 170.9(3) . . ?
C12 Re1 Sb2 93.8(3) . . ?
C13 Re1 Sb2 86.2(3) . . ?
C11 Re1 Sb2 85.8(3) . . ?
Sb1 Re1 Sb2 77.763(19) . . ?
C22 Re2 C24 96.8(4) . . ?
C22 Re2 C23 92.3(4) . . ?
C24 Re2 C23 91.0(4) . . ?
C22 Re2 C21 94.4(4) . . ?
C24 Re2 C21 95.0(4) . . ?
C23 Re2 C21 170.3(4) . . ?
C22 Re2 Sb1 171.2(3) . . ?
C24 Re2 Sb1 91.7(3) . . ?
C23 Re2 Sb1 85.7(3) . . ?
C21 Re2 Sb1 86.6(2) . . ?
C22 Re2 Sb2 93.6(3) . . ?
C24 Re2 Sb2 169.3(3) . . ?
C23 Re2 Sb2 86.3(3) . . ?
C21 Re2 Sb2 86.4(3) . . ?
Sb1 Re2 Sb2 77.705(18) . . ?
C15 Sb1 Pt1 100.6(3) . . ?
C15 Sb1 Re1 108.9(2) . . ?
Pt1 Sb1 Re1 115.98(2) . . ?
C15 Sb1 Re2 112.1(2) . . ?
Pt1 Sb1 Re2 116.79(2) . . ?
Re1 Sb1 Re2 102.59(2) . . ?
C25 Sb2 Pt2 106.2(2) . . ?
C25 Sb2 Re1 109.6(3) . . ?
Pt2 Sb2 Re1 114.51(2) . . ?
C25 Sb2 Re2 107.5(2) . . ?
Pt2 Sb2 Re2 116.82(2) . . ?
Re1 Sb2 Re2 101.94(2) . . ?

loop_
_geom_bond_atom_site_label_1
_geom_bond_atom_site_label_2
_geom_bond_distance
_geom_bond_site_symmetry_2
_geom_bond_publ_flag
C1 O1 1.162(14) . ?
C1 Pt1 1.866(10) . ?
C2 O2 1.141(14) . ?
C2 Pt2 1.917(12) . ?
C11 O11 1.129(11) . ?
C11 Re1 2.000(10) . ?
C12 O12 1.140(11) . ?
C12 Re1 1.952(10) . ?
C13 O13 1.153(11) . ?
C13 Re1 1.966(10) . ?
C14 O14 1.169(12) . ?
C14 Re1 1.914(10) . ?
C15 C16 1.398(13) . ?
C15 C20 1.404(13) . ?
C15 Sb1 2.135(8) . ?
C16 C17 1.377(14) . ?
C16 H16 0.9300 . ?
C17 C18 1.387(17) . ?
C17 H17 0.9300 . ?
C18 C19 1.354(15) . ?
C18 H18 0.9300 . ?
C19 C20 1.392(12) . ?
C19 H19 0.9300 . ?
C20 H20 0.9300 . ?
C21 O21 1.142(10) . ?
C21 Re2 1.991(9) . ?
C22 O22 1.154(11) . ?
C22 Re2 1.938(9) . ?
C23 O23 1.144(11) . ?
C23 Re2 1.966(10) . ?
C24 O24 1.137(11) . ?
C24 Re2 1.948(9) . ?
C25 C26 1.390(13) . ?
C25 C30 1.401(13) . ?
C25 Sb2 2.156(8) . ?
C26 C27 1.385(14) . ?
C26 H26 0.9300 . ?
C27 C28 1.383(16) . ?
C27 H27 0.9300 . ?
C28 C29 1.376(16) . ?
C28 H28 0.9300 . ?
C29 C30 1.394(13) . ?
C29 H29 0.9300 . ?
C30 H30 0.9300 . ?
C31 C32 1.520(17) . ?
C31 C33 1.536(17) . ?
C31 C34 1.546(16) . ?
C31 P1 1.895(11) . ?
C32 H32A 0.9600 . ?
C32 H32B 0.9600 . ?
C32 H32C 0.9600 . ?
C33 H33A 0.9600 . ?
C33 H33B 0.9600 . ?
C33 H33C 0.9600 . ?
C34 H34A 0.9600 . ?
C34 H34B 0.9600 . ?
C34 H34C 0.9600 . ?
C35 C36 1.461(16) . ?
C35 C38 1.522(15) . ?
C35 C37 1.611(17) . ?
C35 P1 1.882(12) . ?
C36 H36A 0.9600 . ?
C36 H36B 0.9600 . ?
C36 H36C 0.9600 . ?
C37 H37A 0.9600 . ?
C37 H37B 0.9600 . ?
C37 H37C 0.9600 . ?
C38 H38A 0.9600 . ?
C38 H38B 0.9600 . ?
C38 H38C 0.9600 . ?
C39 C41 1.516(16) . ?
C39 C42 1.544(13) . ?
C39 C40 1.597(17) . ?
C39 P1 1.914(10) . ?
C40 H40A 0.9600 . ?
C40 H40B 0.9600 . ?
C40 H40C 0.9600 . ?
C41 H41A 0.9600 . ?
C41 H41B 0.9600 . ?
C41 H41C 0.9600 . ?
C42 H42A 0.9600 . ?
C42 H42B 0.9600 . ?
C42 H42C 0.9600 . ?
C43 C45 1.52(2) . ?
C43 C44 1.53(2) . ?
C43 C46 1.57(2) . ?
C43 P2 1.839(12) . ?
C44 H44A 0.9600 . ?
C44 H44B 0.9600 . ?
C44 H44C 0.9600 . ?
C45 H45A 0.9600 . ?
C45 H45B 0.9600 . ?
C45 H45C 0.9600 . ?
C46 H46A 0.9600 . ?
C46 H46B 0.9600 . ?
C46 H46C 0.9600 . ?
C47 C48 1.484(19) . ?
C47 C50 1.536(19) . ?
C47 C49 1.60(2) . ?
C47 P2 1.963(11) . ?
C48 H48A 0.9600 . ?
C48 H48B 0.9600 . ?
C48 H48C 0.9600 . ?
C49 H49A 0.9600 . ?
C49 H49B 0.9600 . ?
C49 H49C 0.9600 . ?
C50 H50A 0.9600 . ?
C50 H50B 0.9600 . ?
C50 H50C 0.9600 . ?
C51 C53 1.53(2) . ?
C51 C54 1.55(2) . ?
C51 C52 1.58(2) . ?
C51 P2 1.867(12) . ?
C52 H52A 0.9600 . ?
C52 H52B 0.9600 . ?
C52 H52C 0.9600 . ?
C53 H53A 0.9600 . ?
C53 H53B 0.9600 . ?
C53 H53C 0.9600 . ?
C54 H54A 0.9600 . ?
C54 H54B 0.9600 . ?
C54 H54C 0.9600 . ?
C55 C57 1.54(2) . ?
C55 C56 1.56(2) . ?
C55 C46A 1.57(2) . ?
C55 P2 1.987(13) . ?
C56 H56A 0.9600 . ?
C56 H56B 0.9600 . ?
C56 H56C 0.9600 . ?
C57 H57A 0.9600 . ?
C57 H57B 0.9600 . ?
C57 H57C 0.9600 . ?
C46A H46D 0.9600 . ?
C46A H46E 0.9600 . ?
C46A H46F 0.9600 . ?
C58 C59 1.47(2) . ?
C58 C49A 1.53(2) . ?
C58 C45A 1.59(2) . ?
C58 P2 1.904(13) . ?
C59 H59A 0.9600 . ?
C59 H59B 0.9600 . ?
C59 H59C 0.9600 . ?
C45A H45D 0.9600 . ?
C45A H45E 0.9600 . ?
C45A H45F 0.9600 . ?
C49A H49D 0.9600 . ?
C49A H49E 0.9600 . ?
C49A H49F 0.9600 . ?
C53A C60 1.52(2) . ?
C53A C61 1.55(2) . ?
C53A C62 1.58(2) . ?
C53A P2 1.83(2) . ?
C62 H62A 0.9600 . ?
C62 H62B 0.9600 . ?
C62 H62C 0.9600 . ?
C60 H60A 0.9600 . ?
C60 H60B 0.9600 . ?
C60 H60C 0.9600 . ?
C61 H61A 0.9600 . ?
C61 H61B 0.9600 . ?
C61 H61C 0.9600 . ?
C1S C6S 1.35(2) . ?
C1S C2S 1.36(2) . ?
C1S H1S 0.9300 . ?
C2S C3S 1.34(3) . ?
C2S H2S 0.9300 . ?
C3S C4S 1.36(3) . ?
C3S H3S 0.9300 . ?
C4S C5S 1.35(2) . ?
C4S H4S 0.9300 . ?
C5S C6S 1.45(2) . ?
C5S H5S 0.9300 . ?
C6S H6S 0.9300 . ?
C7S C8S 1.361(9) . ?
C7S C12S 1.362(9) . ?
C7S H7S 0.9300 . ?
C8S C9S 1.361(9) . ?
C8S H8S 0.9300 . ?
C9S C10S 1.362(9) . ?
C9S H9S 0.9300 . ?
C10S C11S 1.361(9) . ?
C10S H10S 0.9300 . ?
C11S C12S 1.362(9) . ?
C11S H11S 0.9300 . ?
C12S H12S 0.9300 . ?
P1 Pt1 2.334(2) . ?
P2 Pt2 2.351(3) . ?
Pt1 Sb1 2.6062(6) . ?
Pt1 H1 1.7540 . ?
Pt2 Sb2 2.5957(6) . ?
Pt2 H2 1.7615 . ?
Re1 Sb1 2.7660(6) . ?
Re1 Sb2 2.7794(7) . ?
Re2 Sb1 2.7685(7) . ?
Re2 Sb2 2.7804(7) . ?
